data_4038327
loop_
_publ_author_name
'Novikov, Maxim A.'
'Bobrova, Angelina'
'Mezentsev, Igor'
'Medvedev, Michael G.'
'Tomilov, Yury V.'

_publ_section_title
;
 (2-Fluoroallyl)boration of ketones with (2-fluoroallyl)boronates.
;
_journal_name_full 'The Journal of organic chemistry'
_journal_paper_doi 10.1021/acs.joc.9b03445
_journal_year 2020
_chemical_formula_moiety 'C24 H20 F N O4'
_chemical_formula_sum 'C24 H20 F N O4'
_chemical_formula_weight 405.41
_chemical_name_systematic '4-fluoro-2,3-diphenylpent-4-en-2-yl 4-nitrobenzoate'
_space_group_crystal_system orthorhombic
_space_group_IT_number 19
_space_group_name_Hall 'P 2ac 2ab'
_space_group_name_H-M_alt 'P 21 21 21'
_atom_sites_solution_hydrogens geom
_audit_creation_date 2020-03-06
_audit_creation_method
;
Olex2 1.2
(compiled 2018.05.29 svn.r3508 for OlexSys, GUI svn.r5506)
;
_cell_angle_alpha 90
_cell_angle_beta 90
_cell_angle_gamma 90
_cell_formula_units_Z 4
_cell_length_a 6.0732(13)
_cell_length_b 11.111(2)
_cell_length_c 29.291(6)
_cell_measurement_reflns_used 630
_cell_measurement_temperature 120
_cell_measurement_theta_max 20.51
_cell_measurement_theta_min 2.30
_cell_volume 1976.5(7)
_computing_molecular_graphics 'Olex2 (Dolomanov et al., 2009)'
_computing_publication_material 'Olex2 (Dolomanov et al., 2009)'
_computing_structure_refinement 'ShelXL (Sheldrick, 2015)'
_computing_structure_solution 'SHELXT 2014/4 (Sheldrick, 2014)'
_diffrn_ambient_temperature 120
_diffrn_measured_fraction_theta_full 1.000
_diffrn_measured_fraction_theta_max 1.000
_diffrn_measurement_device_type 'Bruker APEX-II CCD'
_diffrn_measurement_method '\f and \w scans'
_diffrn_radiation_type MoK\a
_diffrn_radiation_wavelength 0.71073
_diffrn_reflns_av_R_equivalents 0.1180
_diffrn_reflns_av_unetI/netI 0.1318
_diffrn_reflns_Laue_measured_fraction_full 1.000
_diffrn_reflns_Laue_measured_fraction_max 1.000
_diffrn_reflns_limit_h_max 7
_diffrn_reflns_limit_h_min -5
_diffrn_reflns_limit_k_max 12
_diffrn_reflns_limit_k_min -13
_diffrn_reflns_limit_l_max 34
_diffrn_reflns_limit_l_min -34
_diffrn_reflns_number 10861
_diffrn_reflns_point_group_measured_fraction_full 1.000
_diffrn_reflns_point_group_measured_fraction_max 1.000
_diffrn_reflns_theta_full 25.016
_diffrn_reflns_theta_max 25.016
_diffrn_reflns_theta_min 1.960
_diffrn_standards_number 0
_exptl_absorpt_coefficient_mu 0.099
_exptl_absorpt_correction_T_max 0.7453
_exptl_absorpt_correction_T_min 0.6124
_exptl_absorpt_correction_type multi-scan
_exptl_absorpt_process_details
'SADABS-2014/5 (Bruker,2014/5) was used for absorption correction. wR2(int) was 0.0819 before and 0.0728 after correction. The Ratio of minimum to maximum transmission is 0.8217. The \l/2 correction factor is 0.00150.'
_exptl_crystal_colour 'clear colourless'
_exptl_crystal_colour_lustre clear
_exptl_crystal_colour_primary colourless
_exptl_crystal_density_diffrn 1.362
_exptl_crystal_description needle
_exptl_crystal_F_000 848
_exptl_crystal_recrystallization_method 'from cyclohexane'
_exptl_crystal_size_max 0.3
_exptl_crystal_size_mid 0.2
_exptl_crystal_size_min 0.2
_refine_diff_density_max 0.208
_refine_diff_density_min -0.253
_refine_diff_density_rms 0.055
_refine_ls_abs_structure_details
;
 Refined as an inversion twin.
;
_refine_ls_abs_structure_Flack -1(2)
_refine_ls_extinction_method none
_refine_ls_goodness_of_fit_ref 0.979
_refine_ls_hydrogen_treatment constr
_refine_ls_matrix_type full
_refine_ls_number_parameters 273
_refine_ls_number_reflns 3486
_refine_ls_number_restraints 0
_refine_ls_restrained_S_all 0.979
_refine_ls_R_factor_all 0.1135
_refine_ls_R_factor_gt 0.0554
_refine_ls_shift/su_max 0.000
_refine_ls_shift/su_mean 0.000
_refine_ls_structure_factor_coef Fsqd
_refine_ls_weighting_details 'w=1/[\s^2^(Fo^2^)+(0.0284P)^2^] where P=(Fo^2^+2Fc^2^)/3'
_refine_ls_weighting_scheme calc
_refine_ls_wR_factor_gt 0.1004
_refine_ls_wR_factor_ref 0.1233
_reflns_Friedel_coverage 0.702
_reflns_Friedel_fraction_full 1.000
_reflns_Friedel_fraction_max 1.000
_reflns_number_gt 2165
_reflns_number_total 3486
_reflns_threshold_expression 'I > 2\s(I)'
_cod_data_source_file jo9b03445_si_003.cif
_cod_data_source_block data
_cod_database_code 4038327
_shelx_shelxl_version_number 2018/3
_shelx_space_group_comment
;
The symmetry employed for this shelxl refinement is uniquely defined
by the following loop, which should always be used as a source of
symmetry information in preference to the above space-group names.
They are only intended as comments.
;
_shelx_estimated_absorpt_t_max 0.980
_shelx_estimated_absorpt_t_min 0.971
_olex2_refinement_description
;
1. Twinned data refinement
 Scales: 2(2)
 -1(2)
2. Fixed Uiso
 At 1.2 times of:
  All C(H) groups, All C(H,H) groups
 At 1.5 times of:
  All C(H,H,H) groups
3.a Ternary CH refined with riding coordinates:
 C4(H4)
3.b Aromatic/amide H refined with riding coordinates:
 C24(H24), C20(H20), C11(H11), C22(H22), C23(H23), C21(H21), C12(H12),
 C14(H14), C15(H15), C30(H30), C26(H26), C27(H27), C29(H29), C28(H28)
3.c X=CH2 refined with riding coordinates:
 C1(H1A,H1B)
3.d Idealised Me refined as rotating group:
 C6(H6A,H6B,H6C)
;
_olex2_submission_original_sample_id n2203b
_olex2_submission_special_instructions 'No special instructions were received'

loop_
_space_group_symop_operation_xyz
'x, y, z'
'-x+1/2, -y, z+1/2'
'-x, y+1/2, -z+1/2'
'x+1/2, -y+1/2, -z'

loop_
_atom_site_label
_atom_site_type_symbol
_atom_site_fract_x
_atom_site_fract_y
_atom_site_fract_z
_atom_site_U_iso_or_equiv
_atom_site_adp_type
_atom_site_occupancy
_atom_site_site_symmetry_order
_atom_site_calc_flag
_atom_site_refinement_flags_posn
_atom_site_refinement_flags_adp
_atom_site_refinement_flags_occupancy
_atom_site_disorder_assembly
_atom_site_disorder_group
F3 F -0.1923(5) -0.4271(3) -0.69787(10) 0.0387(9) Uani 1 1 d . . . . .
O7 O -0.3970(6) -0.6766(3) -0.63512(11) 0.0229(9) Uani 1 1 d . . . . .
O9 O -0.1940(6) -0.8308(3) -0.60671(12) 0.0296(10) Uani 1 1 d . . . . .
N16 N -0.9244(9) -1.1190(4) -0.72470(15) 0.0306(13) Uani 1 1 d . . . . .
O17 O -1.0981(8) -1.0836(4) -0.73621(15) 0.0481(12) Uani 1 1 d . . . . .
C19 C -0.2787(9) -0.5951(4) -0.56093(18) 0.0180(12) Uani 1 1 d . . . . .
C8 C -0.3460(9) -0.7943(5) -0.62944(18) 0.0232(13) Uani 1 1 d . . . . .
C24 C -0.4736(9) -0.6347(4) -0.54100(17) 0.0206(13) Uani 1 1 d . . . . .
H24 H -0.593156 -0.657895 -0.559952 0.025 Uiso 1 1 calc R . . . .
C20 C -0.1084(9) -0.5599(5) -0.53230(17) 0.0228(13) Uani 1 1 d . . . . .
H20 H 0.025705 -0.531723 -0.545138 0.027 Uiso 1 1 calc R . . . .
C11 C -0.6846(9) -0.8317(5) -0.67825(18) 0.0242(13) Uani 1 1 d . . . . .
H11 H -0.712152 -0.747646 -0.679580 0.029 Uiso 1 1 calc R . . . .
C10 C -0.5032(9) -0.8746(5) -0.65435(17) 0.0215(13) Uani 1 1 d . . . . .
O18 O -0.8436(8) -1.2145(4) -0.73400(19) 0.0699(17) Uani 1 1 d . . . . .
C5 C -0.2601(8) -0.5833(5) -0.61250(17) 0.0210(13) Uani 1 1 d . . . . .
C22 C -0.3240(9) -0.6056(4) -0.46588(18) 0.0241(14) Uani 1 1 d . . . . .
H22 H -0.339041 -0.609372 -0.433628 0.029 Uiso 1 1 calc R . . . .
C23 C -0.4964(9) -0.6408(4) -0.49396(17) 0.0213(13) Uani 1 1 d . . . . .
H23 H -0.630064 -0.669006 -0.480958 0.026 Uiso 1 1 calc R . . . .
C21 C -0.1311(9) -0.5653(5) -0.48518(18) 0.0222(12) Uani 1 1 d . . . . .
H21 H -0.012632 -0.540917 -0.466122 0.027 Uiso 1 1 calc R . . . .
C25 C -0.3045(9) -0.3541(5) -0.60191(18) 0.0227(13) Uani 1 1 d . . . . .
C2 C -0.3954(10) -0.4472(5) -0.67850(18) 0.0265(14) Uani 1 1 d . . . . .
C12 C -0.8255(9) -0.9111(5) -0.70016(18) 0.0262(14) Uani 1 1 d . . . . .
H12 H -0.952254 -0.882684 -0.715807 0.031 Uiso 1 1 calc R . . . .
C14 C -0.5945(9) -1.0781(5) -0.67613(18) 0.0299(14) Uani 1 1 d . . . . .
H14 H -0.562404 -1.161791 -0.676517 0.036 Uiso 1 1 calc R . . . .
C15 C -0.4606(10) -0.9970(5) -0.65297(18) 0.0278(14) Uani 1 1 d . . . . .
H15 H -0.338331 -1.025966 -0.635970 0.033 Uiso 1 1 calc R . . . .
C30 C -0.4314(9) -0.3122(5) -0.56570(17) 0.0257(14) Uani 1 1 d . . . . .
H30 H -0.564727 -0.352412 -0.558309 0.031 Uiso 1 1 calc R . . . .
C4 C -0.3826(9) -0.4655(4) -0.62757(16) 0.0215(13) Uani 1 1 d . . . . .
H4 H -0.538648 -0.477374 -0.617611 0.026 Uiso 1 1 calc R . . . .
C13 C -0.7771(9) -1.0319(5) -0.69869(18) 0.0228(13) Uani 1 1 d . . . . .
C6 C -0.0249(9) -0.5920(5) -0.63030(18) 0.0268(14) Uani 1 1 d . . . . .
H6A H 0.050443 -0.659351 -0.615376 0.040 Uiso 1 1 calc GR . . . .
H6B H 0.053617 -0.516971 -0.623612 0.040 Uiso 1 1 calc GR . . . .
H6C H -0.027369 -0.605274 -0.663376 0.040 Uiso 1 1 calc GR . . . .
C26 C -0.1111(9) -0.2921(5) -0.61280(18) 0.0271(14) Uani 1 1 d . . . . .
H26 H -0.023887 -0.317422 -0.637963 0.033 Uiso 1 1 calc R . . . .
C1 C -0.5683(9) -0.4423(5) -0.70469(18) 0.0296(14) Uani 1 1 d . . . . .
H1A H -0.552263 -0.425272 -0.736296 0.036 Uiso 1 1 calc R . . . .
H1B H -0.710493 -0.455850 -0.692195 0.036 Uiso 1 1 calc R . . . .
C27 C -0.0456(10) -0.1926(5) -0.5866(2) 0.0328(15) Uani 1 1 d . . . . .
H27 H 0.087517 -0.151729 -0.593679 0.039 Uiso 1 1 calc R . . . .
C29 C -0.3680(11) -0.2134(5) -0.54026(19) 0.0341(16) Uani 1 1 d . . . . .
H29 H -0.457056 -0.186125 -0.515684 0.041 Uiso 1 1 calc R . . . .
C28 C -0.1733(10) -0.1543(5) -0.5508(2) 0.0337(16) Uani 1 1 d . . . . .
H28 H -0.128199 -0.086884 -0.533214 0.040 Uiso 1 1 calc R . . . .

loop_
_atom_site_aniso_label
_atom_site_aniso_U_11
_atom_site_aniso_U_22
_atom_site_aniso_U_33
_atom_site_aniso_U_23
_atom_site_aniso_U_13
_atom_site_aniso_U_12
F3 0.0253(19) 0.063(2) 0.0277(18) 0.0095(18) 0.0041(16) -0.0032(19)
O7 0.023(2) 0.021(2) 0.025(2) -0.0024(17) -0.0035(17) 0.0015(18)
O9 0.030(2) 0.029(2) 0.030(2) -0.0057(18) -0.0150(19) 0.008(2)
N16 0.042(4) 0.023(3) 0.027(3) 0.004(2) -0.012(3) 0.012(3)
O17 0.037(3) 0.048(3) 0.059(3) -0.004(3) -0.015(3) -0.005(3)
C19 0.017(3) 0.013(3) 0.024(3) 0.000(2) -0.004(3) 0.003(2)
C8 0.025(3) 0.021(3) 0.023(3) -0.004(3) 0.004(3) 0.003(3)
C24 0.017(3) 0.017(3) 0.027(3) -0.002(2) -0.002(3) 0.003(3)
C20 0.021(3) 0.020(3) 0.028(3) -0.001(3) 0.002(3) 0.000(3)
C11 0.028(3) 0.022(3) 0.022(3) -0.002(3) 0.000(3) 0.007(3)
C10 0.025(3) 0.022(3) 0.017(3) -0.001(2) -0.002(3) 0.000(3)
O18 0.063(4) 0.036(3) 0.110(4) -0.021(3) -0.048(3) 0.004(3)
C5 0.021(3) 0.022(3) 0.021(3) -0.003(3) -0.004(2) 0.001(3)
C22 0.028(3) 0.022(3) 0.023(3) 0.001(2) 0.004(3) 0.004(3)
C23 0.023(3) 0.014(3) 0.028(3) -0.001(2) 0.000(3) 0.003(3)
C21 0.020(3) 0.021(3) 0.026(3) -0.003(3) -0.006(3) -0.001(3)
C25 0.025(3) 0.024(3) 0.020(3) 0.001(2) 0.000(3) 0.000(3)
C2 0.023(3) 0.027(3) 0.030(3) 0.001(3) 0.005(3) -0.001(3)
C12 0.022(3) 0.030(3) 0.026(3) -0.004(3) -0.006(3) 0.008(3)
C14 0.035(3) 0.021(3) 0.034(3) 0.003(3) -0.005(3) -0.001(3)
C15 0.028(3) 0.024(3) 0.031(3) 0.003(3) -0.008(3) 0.005(3)
C30 0.030(4) 0.019(3) 0.027(3) 0.004(3) 0.005(3) -0.003(3)
C4 0.019(3) 0.024(3) 0.021(3) 0.003(2) 0.002(3) 0.002(3)
C13 0.026(3) 0.024(3) 0.019(3) 0.000(3) -0.006(3) -0.002(3)
C6 0.023(3) 0.032(4) 0.025(3) 0.000(3) 0.002(3) 0.002(3)
C26 0.026(3) 0.027(3) 0.028(3) 0.005(3) 0.003(3) -0.001(3)
C1 0.028(3) 0.036(4) 0.024(3) 0.002(3) 0.002(3) -0.001(3)
C27 0.027(3) 0.026(4) 0.045(4) 0.008(3) -0.003(3) -0.006(3)
C29 0.053(4) 0.024(3) 0.026(3) 0.001(3) 0.006(3) 0.000(3)
C28 0.044(4) 0.025(3) 0.032(4) 0.003(3) -0.012(3) -0.006(3)

loop_
_atom_type_symbol
_atom_type_description
_atom_type_scat_dispersion_real
_atom_type_scat_dispersion_imag
_atom_type_scat_source
C C 0.0033 0.0016 'International Tables Vol C Tables 4.2.6.8 and 6.1.1.4'
H H 0.0000 0.0000 'International Tables Vol C Tables 4.2.6.8 and 6.1.1.4'
F F 0.0171 0.0103 'International Tables Vol C Tables 4.2.6.8 and 6.1.1.4'
N N 0.0061 0.0033 'International Tables Vol C Tables 4.2.6.8 and 6.1.1.4'
O O 0.0106 0.0060 'International Tables Vol C Tables 4.2.6.8 and 6.1.1.4'

loop_
_geom_angle_atom_site_label_1
_geom_angle_atom_site_label_2
_geom_angle_atom_site_label_3
_geom_angle
_geom_angle_site_symmetry_1
_geom_angle_site_symmetry_3
_geom_angle_publ_flag
C8 O7 C5 119.4(4) . . ?
O17 N16 O18 126.7(6) . . ?
O17 N16 C13 117.3(5) . . ?
O18 N16 C13 115.8(5) . . ?
C24 C19 C5 120.5(5) . . ?
C20 C19 C24 118.0(5) . . ?
C20 C19 C5 121.3(5) . . ?
O7 C8 C10 111.7(5) . . ?
O9 C8 O7 124.6(5) . . ?
O9 C8 C10 123.7(5) . . ?
C23 C24 C19 121.2(5) . . ?
C19 C20 C21 120.9(5) . . ?
C12 C11 C10 120.3(5) . . ?
C11 C10 C8 123.2(5) . . ?
C15 C10 C8 116.9(5) . . ?
C15 C10 C11 120.0(5) . . ?
O7 C5 C19 109.9(4) . . ?
O7 C5 C4 101.0(4) . . ?
O7 C5 C6 109.1(4) . . ?
C19 C5 C4 108.5(4) . . ?
C19 C5 C6 113.9(4) . . ?
C6 C5 C4 113.7(5) . . ?
C21 C22 C23 119.4(5) . . ?
C24 C23 C22 120.0(5) . . ?
C22 C21 C20 120.5(5) . . ?
C30 C25 C4 118.4(5) . . ?
C30 C25 C26 118.3(5) . . ?
C26 C25 C4 123.3(5) . . ?
F3 C2 C4 112.6(5) . . ?
C1 C2 F3 118.3(5) . . ?
C1 C2 C4 129.1(5) . . ?
C13 C12 C11 118.3(5) . . ?
C13 C14 C15 117.4(5) . . ?
C10 C15 C14 120.8(5) . . ?
C29 C30 C25 121.5(5) . . ?
C25 C4 C5 113.0(4) . . ?
C2 C4 C5 114.6(4) . . ?
C2 C4 C25 113.2(4) . . ?
C12 C13 N16 118.6(5) . . ?
C12 C13 C14 123.1(5) . . ?
C14 C13 N16 118.2(5) . . ?
C25 C26 C27 120.1(5) . . ?
C28 C27 C26 120.1(6) . . ?
C30 C29 C28 119.5(6) . . ?
C27 C28 C29 120.4(6) . . ?

loop_
_geom_bond_atom_site_label_1
_geom_bond_atom_site_label_2
_geom_bond_distance
_geom_bond_site_symmetry_2
_geom_bond_publ_flag
F3 C2 1.376(6) . ?
O7 C8 1.354(6) . ?
O7 C5 1.485(6) . ?
O9 C8 1.208(6) . ?
N16 O17 1.176(6) . ?
N16 O18 1.201(6) . ?
N16 C13 1.522(7) . ?
C19 C24 1.391(7) . ?
C19 C20 1.388(7) . ?
C19 C5 1.520(7) . ?
C8 C10 1.497(7) . ?
C24 C23 1.386(7) . ?
C20 C21 1.389(7) . ?
C11 C10 1.389(7) . ?
C11 C12 1.386(7) . ?
C10 C15 1.385(7) . ?
C5 C4 1.568(7) . ?
C5 C6 1.524(7) . ?
C22 C23 1.387(7) . ?
C22 C21 1.376(7) . ?
C25 C30 1.391(7) . ?
C25 C4 1.525(7) . ?
C25 C26 1.398(8) . ?
C2 C4 1.508(7) . ?
C2 C1 1.301(7) . ?
C12 C13 1.375(7) . ?
C14 C15 1.391(7) . ?
C14 C13 1.389(7) . ?
C30 C29 1.381(7) . ?
C26 C27 1.403(8) . ?
C27 C28 1.371(8) . ?
C29 C28 1.388(8) . ?

loop_
_twin_individual_id
_twin_individual_mass_fraction_refined
1 2(2)
2 -1(2)
